data_1545637
loop_
_publ_author_name
'Phonsri, Wasinee'
'Harding, Phimphaka'
'Liu, Lujia'
'Telfer, Shane G.'
'Murray, Keith S.'
'Moubaraki, Boujemaa'
'Ross, Tamsyn M.'
'Jameson, Guy N. L.'
'Harding, David J.'

_publ_section_title
;
 Solvent modified spin crossover in an iron(iii) complex: phase changes
 and an exceptionally wide hysteresis
;
_journal_issue 5
_journal_name_full 'Chem. Sci.'
_journal_page_first 3949
_journal_paper_doi 10.1039/C6SC05317C
_journal_volume 8
_journal_year 2017
_chemical_formula_moiety 'C32 H20 Fe I2 N4 O2, C F3 O3 S, C2 H6 O'
_chemical_formula_sum 'C35 H26 F3 Fe I2 N4 O6 S'
_chemical_formula_weight 997.31
_chemical_name_systematic
;
 ?
;
_space_group_crystal_system triclinic
_space_group_IT_number 2
_space_group_name_Hall '-P 1'
_space_group_name_H-M_alt 'P -1'
_symmetry_space_group_name_Hall '-P 1'
_symmetry_space_group_name_H-M 'P -1'
_atom_sites_solution_hydrogens geom
_audit_creation_method SHELXL-2013
_audit_update_record
;
2016-11-30 deposited with the CCDC.
2017-03-22 downloaded from the CCDC.
;
_cell_angle_alpha 71.652(5)
_cell_angle_beta 87.488(6)
_cell_angle_gamma 68.858(5)
_cell_formula_units_Z 2
_cell_length_a 11.5003(2)
_cell_length_b 13.1342(3)
_cell_length_c 13.5498(10)
_cell_measurement_reflns_used 14691
_cell_measurement_temperature 213(2)
_cell_measurement_theta_max 72.0
_cell_measurement_theta_min 6.575
_cell_volume 1806.23(17)
_computing_cell_refinement 'FSProcess in Process-Auto (Rigaku, 1998)'
_computing_data_collection 'CrystalClear (Rigaku, 2005)'
_computing_data_reduction 'FSProcess in Process-Auto (Rigaku, 1998)'
_computing_molecular_graphics 'OLEX (Dolomanov, 2003) and SXGRAPH in WinGX v2013.1'
_computing_publication_material 'SHELXL-97 (Sheldrick, 1997)'
_computing_structure_refinement 'SHELXL-97 (Sheldrick, 1997)'
_computing_structure_solution 'SHELXS-97 (Sheldrick, 2008)'
_diffrn_ambient_temperature 213(2)
_diffrn_detector_area_resol_mean 10
_diffrn_measured_fraction_theta_full 0.978
_diffrn_measured_fraction_theta_max 0.946
_diffrn_measurement_device_type 'Rigaku Spider'
_diffrn_measurement_method \w-scans
_diffrn_radiation_type CuK\a
_diffrn_radiation_wavelength 1.54178
_diffrn_reflns_av_R_equivalents 0.0986
_diffrn_reflns_av_unetI/netI 0.0879
_diffrn_reflns_Laue_measured_fraction_full 0.978
_diffrn_reflns_Laue_measured_fraction_max 0.946
_diffrn_reflns_limit_h_max 14
_diffrn_reflns_limit_h_min -14
_diffrn_reflns_limit_k_max 16
_diffrn_reflns_limit_k_min -14
_diffrn_reflns_limit_l_max 16
_diffrn_reflns_limit_l_min -12
_diffrn_reflns_number 25586
_diffrn_reflns_point_group_measured_fraction_full 0.978
_diffrn_reflns_point_group_measured_fraction_max 0.946
_diffrn_reflns_theta_full 67.679
_diffrn_reflns_theta_max 72.113
_diffrn_reflns_theta_min 6.576
_diffrn_source 'Rigaku MM007 rotating anode'
_exptl_absorpt_coefficient_mu 17.887
_exptl_absorpt_correction_T_max 1.000000
_exptl_absorpt_correction_T_min 0.303089
_exptl_absorpt_correction_type multi-scan
_exptl_absorpt_process_details '(ABSCOR; Higashi, 1995)'
_exptl_crystal_colour black
_exptl_crystal_density_diffrn 1.834
_exptl_crystal_density_method 'not measured'
_exptl_crystal_description block
_exptl_crystal_F_000 974
_exptl_crystal_size_max 0.609
_exptl_crystal_size_mid 0.579
_exptl_crystal_size_min 0.321
_refine_diff_density_max 1.758
_refine_diff_density_min -3.047
_refine_diff_density_rms 0.240
_refine_ls_extinction_method none
_refine_ls_goodness_of_fit_ref 1.208
_refine_ls_hydrogen_treatment constr
_refine_ls_matrix_type full
_refine_ls_number_parameters 471
_refine_ls_number_reflns 6749
_refine_ls_number_restraints 311
_refine_ls_restrained_S_all 1.192
_refine_ls_R_factor_all 0.0957
_refine_ls_R_factor_gt 0.0841
_refine_ls_shift/su_max 0.000
_refine_ls_shift/su_mean 0.000
_refine_ls_structure_factor_coef Fsqd
_refine_ls_weighting_details
;
 w=1/[\s^2^(Fo^2^)+(0.1293P)^2^+8.6618P]
 where P=(Fo^2^+2Fc^2^)/3
;
_refine_ls_weighting_scheme calc
_refine_ls_wR_factor_gt 0.2191
_refine_ls_wR_factor_ref 0.2653
_reflns_Friedel_coverage 0.000
_reflns_number_gt 5630
_reflns_number_total 6749
_reflns_threshold_expression 'I > 2\s(I)'
_cod_data_source_file c6sc05317c2.cif
_cod_data_source_block wp111-lt
_cod_depositor_comments 'Adding full bibliography for 1545631--1545641.cif.'
_cod_original_cell_volume 1806.23(16)
_cod_database_code 1545637
_shelx_space_group_comment
;
The symmetry employed for this shelxl refinement is uniquely defined
by the following loop, which should always be used as a source of
symmetry information in preference to the above space-group names.
They are only intended as comments.
;
_shelx_estimated_absorpt_t_min 0.032
_shelx_estimated_absorpt_t_max 0.069
_shelxl_version_number 2013-2

loop_
_space_group_symop_operation_xyz
'x, y, z'
'-x, -y, -z'

loop_
_atom_site_label
_atom_site_type_symbol
_atom_site_fract_x
_atom_site_fract_y
_atom_site_fract_z
_atom_site_U_iso_or_equiv
_atom_site_adp_type
_atom_site_occupancy
_atom_site_site_symmetry_order
_atom_site_calc_flag
_atom_site_refinement_flags_posn
_atom_site_refinement_flags_adp
I2 I 0.53276(6) 0.61368(6) -0.46812(6) 0.0518(3) Uani 1 1 d . U
I1 I 0.86601(6) 0.71022(7) 0.46387(6) 0.0521(3) Uani 1 1 d . .
Fe1 Fe 0.40612(11) 0.76569(11) 0.03833(11) 0.0277(3) Uani 1 1 d . .
S01 S 0.9615(2) 0.26485(19) 0.26155(19) 0.0390(5) Uani 1 1 d . .
O1 O 0.5628(5) 0.6702(5) 0.1187(6) 0.0371(15) Uani 1 1 d . .
O2 O 0.4756(6) 0.7966(5) -0.0946(4) 0.0335(14) Uani 1 1 d . .
N1 N 0.4129(6) 0.9034(6) 0.0844(6) 0.0275(14) Uani 1 1 d . U
O02 O 0.8621(8) 0.3328(7) 0.1825(7) 0.062(2) Uani 1 1 d . .
N4 N 0.3082(6) 0.7058(6) 0.1689(5) 0.0289(14) Uani 1 1 d . U
N2 N 0.2322(6) 0.9029(6) -0.0312(6) 0.0325(16) Uani 1 1 d . U
F02 F 0.7969(7) 0.2610(9) 0.3983(7) 0.093(3) Uani 1 1 d . .
F01 F 0.9698(8) 0.1221(7) 0.4471(7) 0.093(3) Uani 1 1 d . .
O01 O 1.0042(9) 0.3265(8) 0.3100(7) 0.075(3) Uani 1 1 d . .
C16 C 0.5947(7) 0.7902(8) 0.2088(7) 0.0325(17) Uani 1 1 d . U
N3 N 0.3561(6) 0.6427(6) 0.0003(6) 0.0280(14) Uani 1 1 d . U
C21 C 0.3166(7) 1.0115(7) 0.0371(6) 0.0228(15) Uani 1 1 d . U
C29 C 0.2204(7) 1.0076(7) -0.0243(7) 0.0324(18) Uani 1 1 d . U
F03 F 0.8410(12) 0.1278(10) 0.3349(9) 0.125(4) Uani 1 1 d . .
C34 C 0.5175(8) 0.6717(7) -0.3356(6) 0.0386(13) Uani 1 1 d D U
C28 C 0.1443(8) 0.8958(8) -0.0895(8) 0.038(2) Uani 1 1 d . U
H28 H 0.1527 0.8246 -0.0964 0.046 Uiso 1 1 calc R U
C31 C 0.4873(7) 0.7576(7) -0.1672(6) 0.0302(17) Uani 1 1 d D U
C22 C 0.3072(8) 1.1174(7) 0.0447(7) 0.0314(17) Uani 1 1 d . U
H22 H 0.3694 1.1215 0.0843 0.038 Uiso 1 1 calc R U
O03 O 1.0559(8) 0.1752(8) 0.2328(8) 0.075(3) Uani 1 1 d . .
C11 C 0.6250(7) 0.6833(7) 0.1904(7) 0.0333(18) Uani 1 1 d . U
C41 C 0.2862(7) 0.5897(7) 0.0742(7) 0.0280(16) Uani 1 1 d . U
C36 C 0.4474(7) 0.6651(7) -0.1662(6) 0.0279(16) Uani 1 1 d D U
C17 C 0.4944(7) 0.8931(7) 0.1534(7) 0.0327(18) Uani 1 1 d . U
H17 H 0.4866 0.9603 0.1686 0.039 Uiso 1 1 calc R U
C49 C 0.2642(7) 0.6246(7) 0.1615(7) 0.0302(17) Uani 1 1 d . U
C25 C 0.1192(8) 1.1092(8) -0.0770(8) 0.0362(19) Uani 1 1 d . U
C37 C 0.3852(7) 0.6143(7) -0.0829(7) 0.0312(16) Uani 1 1 d . U
H37 H 0.3632 0.5542 -0.0892 0.037 Uiso 1 1 calc R U
C45 C 0.1981(8) 0.5768(8) 0.2439(8) 0.0390(19) Uani 1 1 d . U
C32 C 0.5442(9) 0.8011(8) -0.2578(8) 0.045(2) Uani 1 1 d D U
H32 H 0.5731 0.8605 -0.2612 0.055 Uiso 1 1 calc R U
C23 C 0.2059(9) 1.2179(8) -0.0063(8) 0.043(2) Uani 1 1 d . U
H23 H 0.2006 1.2889 -0.0004 0.052 Uiso 1 1 calc R U
C26 C 0.0275(9) 1.0997(9) -0.1325(8) 0.044(2) Uani 1 1 d . U
H26 H -0.0432 1.1652 -0.1650 0.053 Uiso 1 1 calc R U
C42 C 0.2390(9) 0.5105(9) 0.0638(9) 0.047(2) Uani 1 1 d . U
H42 H 0.2510 0.4882 0.0035 0.056 Uiso 1 1 calc R U
C43 C 0.1724(10) 0.4626(9) 0.1441(9) 0.051(2) Uani 1 1 d . U
H43 H 0.1416 0.4079 0.1368 0.061 Uiso 1 1 calc R U
C35 C 0.4639(8) 0.6232(7) -0.2532(7) 0.0343(15) Uani 1 1 d D U
H35 H 0.4380 0.5629 -0.2528 0.041 Uiso 1 1 calc R U
C47 C 0.2246(9) 0.6967(9) 0.3365(8) 0.044(2) Uani 1 1 d . U
H47 H 0.2137 0.7216 0.3953 0.053 Uiso 1 1 calc R U
C27 C 0.0396(9) 0.9958(9) -0.1400(8) 0.044(2) Uani 1 1 d . U
H27 H -0.0220 0.9901 -0.1790 0.053 Uiso 1 1 calc R U
C48 C 0.2874(8) 0.7421(8) 0.2524(8) 0.040(2) Uani 1 1 d . U
H48 H 0.3158 0.8000 0.2550 0.048 Uiso 1 1 calc R U
C12 C 0.7299(8) 0.5876(8) 0.2487(8) 0.042(2) Uani 1 1 d . U
H12 H 0.7528 0.5168 0.2359 0.050 Uiso 1 1 calc R U
C13 C 0.7978(8) 0.5975(8) 0.3232(8) 0.042(2) Uani 1 1 d . U
H13 H 0.8663 0.5333 0.3618 0.050 Uiso 1 1 calc R U
C33 C 0.5588(9) 0.7592(8) -0.3415(8) 0.0387(16) Uani 1 1 d . U
H33 H 0.5960 0.7900 -0.4008 0.046 Uiso 1 1 calc R U
C46 C 0.1800(9) 0.6155(9) 0.3301(8) 0.044(2) Uani 1 1 d . U
H46 H 0.1364 0.5852 0.3848 0.053 Uiso 1 1 calc R U
C14 C 0.7662(8) 0.7015(8) 0.3421(8) 0.039(2) Uani 1 1 d . U
C24 C 0.1133(9) 1.2135(8) -0.0653(8) 0.041(2) Uani 1 1 d . U
H24 H 0.0452 1.2816 -0.0980 0.050 Uiso 1 1 calc R U
C15 C 0.6693(8) 0.7949(8) 0.2860(7) 0.0330(17) Uani 1 1 d . U
H15 H 0.6511 0.8652 0.2987 0.040 Uiso 1 1 calc R U
C01 C 0.8892(11) 0.1875(10) 0.3637(9) 0.053(3) Uani 1 1 d . U
C44 C 0.1524(9) 0.4944(9) 0.2315(9) 0.048(2) Uani 1 1 d . U
H44 H 0.1081 0.4616 0.2839 0.058 Uiso 1 1 calc R U
C02 C 0.2823(15) 0.9411(12) 0.3916(11) 0.074(4) Uani 1 1 d D U
H02A H 0.3361 0.8594 0.4127 0.089 Uiso 1 1 calc R U
H02B H 0.1962 0.9459 0.4042 0.089 Uiso 1 1 calc R U
O04 O 0.2892(8) 0.9915(8) 0.2847(7) 0.070(2) Uani 1 1 d . .
H04 H 0.2296 1.0539 0.2626 0.105 Uiso 1 1 calc R U
C03 C 0.3211(18) 0.9977(14) 0.4570(12) 0.090(5) Uani 1 1 d D U
H03A H 0.4099 0.9829 0.4533 0.134 Uiso 1 1 calc R U
H03B H 0.3041 0.9669 0.5288 0.134 Uiso 1 1 calc R U
H03C H 0.2746 1.0801 0.4314 0.134 Uiso 1 1 calc R U

loop_
_atom_site_aniso_label
_atom_site_aniso_U_11
_atom_site_aniso_U_22
_atom_site_aniso_U_33
_atom_site_aniso_U_23
_atom_site_aniso_U_13
_atom_site_aniso_U_12
I2 0.0433(4) 0.0627(5) 0.0587(5) -0.0338(4) 0.0088(3) -0.0183(3)
I1 0.0276(4) 0.0759(5) 0.0582(5) -0.0302(4) -0.0063(3) -0.0162(3)
Fe1 0.0173(6) 0.0342(7) 0.0408(8) -0.0156(6) 0.0027(5) -0.0168(5)
S01 0.0290(10) 0.0459(12) 0.0472(13) -0.0117(10) 0.0035(9) -0.0224(9)
O1 0.019(3) 0.039(3) 0.057(4) -0.020(3) -0.005(3) -0.010(2)
O2 0.037(3) 0.063(4) 0.029(3) -0.033(3) 0.018(3) -0.037(3)
N1 0.016(3) 0.036(3) 0.036(3) -0.010(2) 0.002(2) -0.016(2)
O02 0.049(4) 0.067(5) 0.064(5) -0.008(4) -0.005(4) -0.022(4)
N4 0.022(3) 0.037(4) 0.032(4) -0.010(3) 0.004(3) -0.016(3)
N2 0.021(3) 0.033(3) 0.048(4) -0.012(3) -0.002(3) -0.016(3)
F02 0.051(4) 0.139(7) 0.077(5) -0.038(5) 0.028(4) -0.022(5)
F01 0.073(5) 0.091(5) 0.079(6) 0.017(4) 0.006(4) -0.027(4)
O01 0.090(7) 0.094(6) 0.074(6) -0.026(5) -0.006(5) -0.071(6)
C16 0.018(3) 0.045(4) 0.042(5) -0.017(4) 0.003(3) -0.017(3)
N3 0.017(3) 0.033(3) 0.043(4) -0.018(3) 0.008(3) -0.016(3)
C21 0.024(3) 0.040(4) 0.019(3) -0.022(3) 0.007(3) -0.018(3)
C29 0.018(3) 0.038(4) 0.044(5) -0.008(3) 0.004(3) -0.018(3)
F03 0.170(10) 0.149(9) 0.132(8) -0.057(7) 0.053(8) -0.142(9)
C34 0.033(3) 0.047(3) 0.044(3) -0.021(2) 0.009(2) -0.019(2)
C28 0.031(4) 0.047(4) 0.051(5) -0.033(4) 0.006(4) -0.017(3)
C31 0.022(4) 0.042(4) 0.044(4) -0.030(4) 0.010(3) -0.018(3)
C22 0.035(4) 0.040(4) 0.037(5) -0.025(3) 0.007(3) -0.025(3)
O03 0.053(5) 0.089(6) 0.078(6) -0.039(5) 0.016(5) -0.013(4)
C11 0.016(3) 0.042(4) 0.047(5) -0.014(4) 0.004(3) -0.016(3)
C41 0.024(4) 0.030(4) 0.035(4) -0.012(3) 0.006(3) -0.016(3)
C36 0.017(3) 0.039(4) 0.036(4) -0.018(3) -0.001(3) -0.016(3)
C17 0.019(3) 0.038(4) 0.047(5) -0.015(4) 0.010(3) -0.017(3)
C49 0.018(3) 0.034(4) 0.038(4) -0.005(3) -0.004(3) -0.013(3)
C25 0.027(4) 0.041(4) 0.043(5) -0.010(4) -0.004(3) -0.016(3)
C37 0.017(3) 0.030(4) 0.049(4) -0.013(3) -0.001(3) -0.011(3)
C45 0.027(4) 0.041(4) 0.045(5) -0.003(4) 0.007(4) -0.017(4)
C32 0.043(5) 0.053(5) 0.061(5) -0.027(4) 0.018(5) -0.034(4)
C23 0.043(5) 0.038(4) 0.058(6) -0.020(4) 0.008(4) -0.021(4)
C26 0.032(4) 0.047(4) 0.054(6) -0.019(4) -0.014(4) -0.009(4)
C42 0.044(5) 0.052(5) 0.058(6) -0.017(4) 0.010(5) -0.033(4)
C43 0.054(6) 0.047(5) 0.063(6) -0.012(4) 0.014(5) -0.036(5)
C35 0.029(3) 0.043(3) 0.047(4) -0.029(3) 0.010(3) -0.020(3)
C47 0.040(5) 0.059(5) 0.039(5) -0.024(4) 0.008(4) -0.019(4)
C27 0.039(5) 0.059(5) 0.042(5) -0.021(4) -0.015(4) -0.022(4)
C48 0.026(4) 0.050(5) 0.044(5) -0.007(4) -0.002(4) -0.018(4)
C12 0.027(4) 0.041(4) 0.055(5) -0.009(4) 0.001(4) -0.016(3)
C13 0.023(4) 0.046(4) 0.049(5) -0.008(4) -0.002(4) -0.011(3)
C33 0.038(3) 0.053(4) 0.040(3) -0.025(3) 0.013(3) -0.025(3)
C46 0.039(5) 0.051(5) 0.038(5) -0.007(4) 0.005(4) -0.021(4)
C14 0.019(4) 0.054(5) 0.051(5) -0.020(4) 0.007(3) -0.018(3)
C24 0.030(4) 0.032(4) 0.055(6) -0.005(4) 0.001(4) -0.012(3)
C15 0.028(4) 0.050(4) 0.039(4) -0.034(4) 0.008(3) -0.018(3)
C01 0.053(6) 0.062(6) 0.060(7) -0.025(5) 0.017(5) -0.037(5)
C44 0.040(5) 0.047(5) 0.058(5) -0.005(4) 0.007(4) -0.028(4)
C02 0.081(9) 0.068(7) 0.075(8) -0.025(6) 0.019(7) -0.028(6)
O04 0.058(5) 0.075(6) 0.062(5) -0.021(4) 0.016(4) -0.009(4)
C03 0.123(13) 0.088(10) 0.072(9) -0.014(7) 0.010(9) -0.066(10)

loop_
_atom_type_symbol
_atom_type_description
_atom_type_scat_dispersion_real
_atom_type_scat_dispersion_imag
_atom_type_scat_source
C C 0.0181 0.0091 'International Tables Vol C Tables 4.2.6.8 and 6.1.1.4'
H H 0.0000 0.0000 'International Tables Vol C Tables 4.2.6.8 and 6.1.1.4'
N N 0.0311 0.0180 'International Tables Vol C Tables 4.2.6.8 and 6.1.1.4'
O O 0.0492 0.0322 'International Tables Vol C Tables 4.2.6.8 and 6.1.1.4'
F F 0.0727 0.0534 'International Tables Vol C Tables 4.2.6.8 and 6.1.1.4'
S S 0.3331 0.5567 'International Tables Vol C Tables 4.2.6.8 and 6.1.1.4'
Fe Fe -1.1336 3.1974 'International Tables Vol C Tables 4.2.6.8 and 6.1.1.4'
I I -0.3257 6.8362 'International Tables Vol C Tables 4.2.6.8 and 6.1.1.4'

loop_
_geom_angle_atom_site_label_1
_geom_angle_atom_site_label_2
_geom_angle_atom_site_label_3
_geom_angle
O1 Fe1 O2 95.9(3)
O1 Fe1 N3 101.1(3)
O2 Fe1 N3 88.0(3)
O1 Fe1 N1 88.3(3)
O2 Fe1 N1 100.3(2)
N3 Fe1 N1 166.8(2)
O1 Fe1 N4 90.0(3)
O2 Fe1 N4 164.5(3)
N3 Fe1 N4 76.7(3)
N1 Fe1 N4 94.2(3)
O1 Fe1 N2 165.1(3)
O2 Fe1 N2 89.5(3)
N3 Fe1 N2 92.9(3)
N1 Fe1 N2 77.1(3)
N4 Fe1 N2 88.3(3)
O01 S01 O02 115.5(6)
O01 S01 O03 116.2(6)
O02 S01 O03 112.6(6)
O01 S01 C01 103.6(6)
O02 S01 C01 103.2(5)
O03 S01 C01 103.4(6)
C11 O1 Fe1 132.3(6)
C31 O2 Fe1 134.9(5)
C17 N1 C21 120.2(7)
C17 N1 Fe1 124.5(6)
C21 N1 Fe1 115.3(5)
C48 N4 C49 120.0(7)
C48 N4 Fe1 125.7(6)
C49 N4 Fe1 114.3(6)
C28 N2 C29 119.3(7)
C28 N2 Fe1 125.6(6)
C29 N2 Fe1 114.6(5)
C15 C16 C11 117.8(8)
C15 C16 C17 118.2(8)
C11 C16 C17 124.0(8)
C37 N3 C41 120.4(7)
C37 N3 Fe1 124.2(5)
C41 N3 Fe1 115.3(6)
C22 C21 N1 126.8(7)
C22 C21 C29 118.6(8)
N1 C21 C29 114.6(7)
N2 C29 C25 121.7(8)
N2 C29 C21 117.5(7)
C25 C29 C21 120.8(8)
C35 C34 C33 124.1(7)
C35 C34 I2 118.0(6)
C33 C34 I2 117.9(6)
N2 C28 C27 120.1(8)
N2 C28 H28 120.0
C27 C28 H28 120.0
O2 C31 C32 120.9(7)
O2 C31 C36 123.1(7)
C32 C31 C36 116.0(6)
C21 C22 C23 120.7(8)
C21 C22 H22 119.7
C23 C22 H22 119.7
O1 C11 C16 122.7(8)
O1 C11 C12 118.6(8)
C16 C11 C12 118.6(8)
C42 C41 C49 119.4(8)
C42 C41 N3 125.6(8)
C49 C41 N3 115.0(7)
C37 C36 C35 116.4(7)
C37 C36 C31 123.1(7)
C35 C36 C31 120.5(6)
N1 C17 C16 126.6(8)
N1 C17 H17 116.7
C16 C17 H17 116.7
N4 C49 C41 118.6(7)
N4 C49 C45 119.8(9)
C41 C49 C45 121.5(8)
C26 C25 C24 123.4(8)
C26 C25 C29 118.3(9)
C24 C25 C29 118.2(9)
N3 C37 C36 126.5(8)
N3 C37 H37 116.8
C36 C37 H37 116.8
C46 C45 C44 123.9(9)
C46 C45 C49 118.5(9)
C44 C45 C49 117.6(10)
C33 C32 C31 122.5(7)
C33 C32 H32 118.8
C31 C32 H32 118.8
C24 C23 C22 120.5(8)
C24 C23 H23 119.8
C22 C23 H23 119.8
C27 C26 C25 120.0(9)
C27 C26 H26 120.0
C25 C26 H26 120.0
C41 C42 C43 120.0(10)
C41 C42 H42 120.0
C43 C42 H42 120.0
C44 C43 C42 121.1(10)
C44 C43 H43 119.4
C42 C43 H43 119.4
C34 C35 C36 118.6(7)
C34 C35 H35 120.7
C36 C35 H35 120.7
C46 C47 C48 118.1(10)
C46 C47 H47 120.9
C48 C47 H47 120.9
C26 C27 C28 120.6(9)
C26 C27 H27 119.7
C28 C27 H27 119.7
N4 C48 C47 122.5(9)
N4 C48 H48 118.7
C47 C48 H48 118.7
C13 C12 C11 120.6(9)
C13 C12 H12 119.7
C11 C12 H12 119.7
C12 C13 C14 120.4(9)
C12 C13 H13 119.8
C14 C13 H13 119.8
C34 C33 C32 118.5(8)
C34 C33 H33 120.8
C32 C33 H33 120.8
C47 C46 C45 121.0(9)
C47 C46 H46 119.5
C45 C46 H46 119.5
C15 C14 C13 120.4(9)
C15 C14 I1 120.4(7)
C13 C14 I1 119.1(7)
C23 C24 C25 121.2(8)
C23 C24 H24 119.4
C25 C24 H24 119.4
C14 C15 C16 122.1(8)
C14 C15 H15 119.0
C16 C15 H15 119.0
F03 C01 F01 110.4(11)
F03 C01 F02 106.3(11)
F01 C01 F02 104.6(10)
F03 C01 S01 113.7(9)
F01 C01 S01 110.9(8)
F02 C01 S01 110.4(8)
C43 C44 C45 120.2(9)
C43 C44 H44 119.9
C45 C44 H44 119.9
O04 C02 C03 112.7(12)
O04 C02 H02A 109.0
C03 C02 H02A 109.0
O04 C02 H02B 109.0
C03 C02 H02B 109.0
H02A C02 H02B 107.8
C02 O04 H04 109.5
C02 C03 H03A 109.5
C02 C03 H03B 109.5
H03A C03 H03B 109.5
C02 C03 H03C 109.5
H03A C03 H03C 109.5
H03B C03 H03C 109.5

loop_
_geom_bond_atom_site_label_1
_geom_bond_atom_site_label_2
_geom_bond_distance
I2 C34 2.139(7)
I1 C14 2.105(10)
Fe1 O1 1.921(6)
Fe1 O2 1.922(6)
Fe1 N3 2.103(7)
Fe1 N1 2.118(7)
Fe1 N4 2.146(7)
Fe1 N2 2.152(7)
S01 O01 1.405(8)
S01 O02 1.422(8)
S01 O03 1.430(9)
S01 C01 1.807(11)
O1 C11 1.319(11)
O2 C31 1.227(9)
N1 C17 1.295(11)
N1 C21 1.417(10)
N4 C48 1.341(13)
N4 C49 1.365(11)
N2 C28 1.356(12)
N2 C29 1.365(12)
F02 C01 1.334(14)
F01 C01 1.334(14)
C16 C15 1.411(12)
C16 C11 1.420(13)
C16 C17 1.426(12)
N3 C37 1.290(12)
N3 C41 1.424(9)
C21 C22 1.391(11)
C21 C29 1.438(11)
C29 C25 1.413(12)
F03 C01 1.265(14)
C34 C35 1.344(8)
C34 C33 1.373(12)
C28 C27 1.417(14)
C28 H28 0.9400
C31 C32 1.421(12)
C31 C36 1.442(11)
C22 C23 1.402(13)
C22 H22 0.9400
C11 C12 1.423(12)
C41 C42 1.379(12)
C41 C49 1.380(12)
C36 C37 1.424(11)
C36 C35 1.429(11)
C17 H17 0.9400
C49 C45 1.431(11)
C25 C26 1.385(13)
C25 C24 1.407(14)
C37 H37 0.9400
C45 C46 1.394(15)
C45 C44 1.417(14)
C32 C33 1.387(13)
C32 H32 0.9400
C23 C24 1.387(14)
C23 H23 0.9400
C26 C27 1.356(14)
C26 H26 0.9400
C42 C43 1.417(13)
C42 H42 0.9400
C43 C44 1.360(16)
C43 H43 0.9400
C35 H35 0.9400
C47 C46 1.366(15)
C47 C48 1.410(13)
C47 H47 0.9400
C27 H27 0.9400
C48 H48 0.9400
C12 C13 1.368(15)
C12 H12 0.9400
C13 C14 1.385(14)
C13 H13 0.9400
C33 H33 0.9400
C46 H46 0.9400
C14 C15 1.351(13)
C24 H24 0.9400
C15 H15 0.9400
C44 H44 0.9400
C02 O04 1.402(15)
C02 C03 1.492(15)
C02 H02A 0.9800
C02 H02B 0.9800
O04 H04 0.8300
C03 H03A 0.9700
C03 H03B 0.9700
C03 H03C 0.9700

loop_
_geom_torsion_atom_site_label_1
_geom_torsion_atom_site_label_2
_geom_torsion_atom_site_label_3
_geom_torsion_atom_site_label_4
_geom_torsion
C17 N1 C21 C22 10.1(12)
Fe1 N1 C21 C22 -172.4(6)
C17 N1 C21 C29 -169.8(7)
Fe1 N1 C21 C29 7.7(8)
C28 N2 C29 C25 -0.5(13)
Fe1 N2 C29 C25 172.0(7)
C28 N2 C29 C21 -179.1(8)
Fe1 N2 C29 C21 -6.7(10)
C22 C21 C29 N2 179.5(8)
N1 C21 C29 N2 -0.6(10)
C22 C21 C29 C25 0.9(12)
N1 C21 C29 C25 -179.2(8)
C29 N2 C28 C27 -1.8(13)
Fe1 N2 C28 C27 -173.4(7)
Fe1 O2 C31 C32 179.6(7)
Fe1 O2 C31 C36 -1.6(14)
N1 C21 C22 C23 -179.7(8)
C29 C21 C22 C23 0.2(12)
Fe1 O1 C11 C16 -13.0(12)
Fe1 O1 C11 C12 169.6(6)
C15 C16 C11 O1 -178.7(8)
C17 C16 C11 O1 0.7(13)
C15 C16 C11 C12 -1.3(12)
C17 C16 C11 C12 178.1(8)
C37 N3 C41 C42 -3.1(13)
Fe1 N3 C41 C42 177.2(7)
C37 N3 C41 C49 178.1(7)
Fe1 N3 C41 C49 -1.6(9)
O2 C31 C36 C37 3.2(13)
C32 C31 C36 C37 -178.0(8)
O2 C31 C36 C35 -179.8(8)
C32 C31 C36 C35 -0.9(12)
C21 N1 C17 C16 178.8(7)
Fe1 N1 C17 C16 1.5(12)
C15 C16 C17 N1 -176.2(8)
C11 C16 C17 N1 4.5(14)
C48 N4 C49 C41 179.5(7)
Fe1 N4 C49 C41 0.1(9)
C48 N4 C49 C45 -1.2(11)
Fe1 N4 C49 C45 179.4(6)
C42 C41 C49 N4 -177.9(8)
N3 C41 C49 N4 1.0(11)
C42 C41 C49 C45 2.8(13)
N3 C41 C49 C45 -178.3(7)
N2 C29 C25 C26 3.3(14)
C21 C29 C25 C26 -178.2(8)
N2 C29 C25 C24 179.5(8)
C21 C29 C25 C24 -1.9(13)
C41 N3 C37 C36 175.7(7)
Fe1 N3 C37 C36 -4.6(11)
C35 C36 C37 N3 -176.9(8)
C31 C36 C37 N3 0.3(13)
N4 C49 C45 C46 0.3(12)
C41 C49 C45 C46 179.5(8)
N4 C49 C45 C44 178.9(8)
C41 C49 C45 C44 -1.9(13)
O2 C31 C32 C33 -179.9(9)
C36 C31 C32 C33 1.2(14)
C21 C22 C23 C24 -0.1(14)
C24 C25 C26 C27 -179.7(10)
C29 C25 C26 C27 -3.7(16)
C49 C41 C42 C43 -2.3(14)
N3 C41 C42 C43 179.0(9)
C41 C42 C43 C44 0.9(16)
C33 C34 C35 C36 0.6(14)
I2 C34 C35 C36 -176.9(6)
C37 C36 C35 C34 177.3(8)
C31 C36 C35 C34 0.0(12)
C25 C26 C27 C28 1.4(17)
N2 C28 C27 C26 1.4(16)
C49 N4 C48 C47 2.2(13)
Fe1 N4 C48 C47 -178.5(7)
C46 C47 C48 N4 -2.2(14)
O1 C11 C12 C13 179.5(8)
C16 C11 C12 C13 2.0(13)
C11 C12 C13 C14 -0.8(14)
C35 C34 C33 C32 -0.3(15)
I2 C34 C33 C32 177.2(7)
C31 C32 C33 C34 -0.6(15)
C48 C47 C46 C45 1.2(15)
C44 C45 C46 C47 -178.8(10)
C49 C45 C46 C47 -0.3(14)
C12 C13 C14 C15 -1.2(14)
C12 C13 C14 I1 176.2(7)
C22 C23 C24 C25 -1.0(15)
C26 C25 C24 C23 178.0(10)
C29 C25 C24 C23 2.0(15)
C13 C14 C15 C16 1.9(14)
I1 C14 C15 C16 -175.4(6)
C11 C16 C15 C14 -0.6(13)
C17 C16 C15 C14 180.0(8)
O01 S01 C01 F03 178.3(11)
O02 S01 C01 F03 57.5(12)
O03 S01 C01 F03 -60.1(12)
O01 S01 C01 F01 -56.5(10)
O02 S01 C01 F01 -177.3(9)
O03 S01 C01 F01 65.1(10)
O01 S01 C01 F02 58.9(10)
O02 S01 C01 F02 -61.9(10)
O03 S01 C01 F02 -179.4(9)
C42 C43 C44 C45 0.0(16)
C46 C45 C44 C43 178.9(10)
C49 C45 C44 C43 0.4(14)
